data_4071741
loop_
_publ_author_name
'Arliguie, Th\'er\`ese'
'Blug, Matthias'
'Le Floch, Pascal'
'M\'ezailles, Nicolas'
'Thu\'ery, Pierre'
'Ephritikhine, Michel'

_publ_section_title
;
 Organouranium Complexes with Phosphinine-Based SPS Pincer Ligands.
 Variations with the Substituent at the Phosphorus Atom
;
_journal_issue 16
_journal_name_full Organometallics
_journal_page_first 4158
_journal_paper_doi 10.1021/om8003493
_journal_volume 27
_journal_year 2008
_chemical_formula_sum 'C56 H80 O6 S8 U6'
_chemical_formula_weight 2533.86
_space_group_IT_number 12
_symmetry_cell_setting monoclinic
_symmetry_space_group_name_Hall '-C 2y'
_symmetry_space_group_name_H-M 'C 1 2/m 1'
_atom_sites_solution_hydrogens geom
_atom_sites_solution_primary direct
_atom_sites_solution_secondary difmap
_audit_creation_method SHELXL-97
_cell_angle_alpha 90.00
_cell_angle_beta 95.326(6)
_cell_angle_gamma 90.00
_cell_formula_units_Z 2
_cell_length_a 15.0680(13)
_cell_length_b 17.7057(18)
_cell_length_c 13.0618(13)
_cell_measurement_reflns_used 13095
_cell_measurement_temperature 100(2)
_cell_measurement_theta_max 25.68
_cell_measurement_theta_min 3.26
_cell_volume 3469.7(6)
_computing_cell_refinement 'HKL2000 (Otwinowski & Minor, 1997)'
_computing_data_collection 'COLLECT (Nonius, 1998)'
_computing_data_reduction 'HKL2000 (Otwinowski & Minor, 1997)'
_computing_molecular_graphics 'SHELXTL (Sheldrick, 1999)'
_computing_publication_material 'SHELXTL (Sheldrick, 1999); PLATON (Spek, 2003)'
_computing_structure_refinement 'SHELXL-97 (Sheldrick, 1997)'
_computing_structure_solution 'SHELXS-97 (Sheldrick, 1997)'
_diffrn_ambient_temperature 100(2)
_diffrn_measured_fraction_theta_full 0.988
_diffrn_measured_fraction_theta_max 0.988
_diffrn_measurement_device_type 'Nonius Kappa-CCD area-detector diffractometer'
_diffrn_measurement_method '\f scan with 2\% steps'
_diffrn_radiation_monochromator graphite
_diffrn_radiation_source 'fine-focus sealed tube'
_diffrn_radiation_type MoK\a
_diffrn_radiation_wavelength 0.71073
_diffrn_reflns_av_R_equivalents 0.0865
_diffrn_reflns_av_sigmaI/netI 0.0736
_diffrn_reflns_limit_h_max 18
_diffrn_reflns_limit_h_min -18
_diffrn_reflns_limit_k_max 21
_diffrn_reflns_limit_k_min -21
_diffrn_reflns_limit_l_max 15
_diffrn_reflns_limit_l_min -15
_diffrn_reflns_number 13095
_diffrn_reflns_theta_full 25.68
_diffrn_reflns_theta_max 25.68
_diffrn_reflns_theta_min 3.26
_diffrn_standards_decay_% 0
_diffrn_standards_interval_time 0
_diffrn_standards_number 0
_exptl_absorpt_coefficient_mu 14.234
_exptl_absorpt_correction_T_max 0.491
_exptl_absorpt_correction_T_min 0.289
_exptl_absorpt_correction_type refdelf
_exptl_absorpt_process_details 'DELABS in PLATON (Spek, 2000)'
_exptl_crystal_colour 'dark brown'
_exptl_crystal_density_diffrn 2.425
_exptl_crystal_density_method 'not measured'
_exptl_crystal_description irregular
_exptl_crystal_F_000 2288
_exptl_crystal_size_max 0.15
_exptl_crystal_size_mid 0.12
_exptl_crystal_size_min 0.05
_refine_diff_density_max 1.367
_refine_diff_density_min -1.537
_refine_diff_density_rms 0.218
_refine_ls_extinction_method none
_refine_ls_goodness_of_fit_ref 1.054
_refine_ls_hydrogen_treatment constr
_refine_ls_matrix_type full
_refine_ls_number_parameters 189
_refine_ls_number_reflns 3374
_refine_ls_number_restraints 42
_refine_ls_restrained_S_all 1.052
_refine_ls_R_factor_all 0.0833
_refine_ls_R_factor_gt 0.0536
_refine_ls_shift/su_max 0.001
_refine_ls_shift/su_mean 0.000
_refine_ls_structure_factor_coef Fsqd
_refine_ls_weighting_details 'calc w=1/[\s^2^(Fo^2^)+(0.0356P)^2^+76.4686P] where P=(Fo^2^+2Fc^2^)/3'
_refine_ls_weighting_scheme calc
_refine_ls_wR_factor_gt 0.1111
_refine_ls_wR_factor_ref 0.1226
_reflns_number_gt 2451
_reflns_number_total 3374
_reflns_threshold_expression >2sigma(I)
_cod_data_source_file om8003493-file001.cif
_cod_data_source_block '[(U(COT))~4~(U(THF)~3~)~2~(S)~8~]'
_cod_original_sg_symbol_H-M 'C 2/m'
_cod_database_code 4071741

loop_
_symmetry_equiv_pos_as_xyz
'x, y, z'
'-x, y, -z'
'x+1/2, y+1/2, z'
'-x+1/2, y+1/2, -z'
'-x, -y, -z'
'x, -y, z'
'-x+1/2, -y+1/2, -z'
'x+1/2, -y+1/2, z'

loop_
_atom_site_label
_atom_site_type_symbol
_atom_site_fract_x
_atom_site_fract_y
_atom_site_fract_z
_atom_site_U_iso_or_equiv
_atom_site_adp_type
_atom_site_occupancy
_atom_site_symmetry_multiplicity
_atom_site_calc_flag
_atom_site_refinement_flags
U1 U 0.84928(5) 0.5000 0.35190(6) 0.0446(2) Uani 1 2 d S
U2 U 1.0000 0.32529(4) 0.5000 0.0444(2) Uani 1 2 d S
U3 U 1.12574(5) 0.5000 0.32744(6) 0.0426(2) Uani 1 2 d S
S1 S 0.8378(2) 0.40284(19) 0.5057(3) 0.0433(8) Uani 1 1 d .
S2 S 0.9812(2) 0.4040(2) 0.3176(3) 0.0468(9) Uani 1 1 d .
O1 O 0.7864(6) 0.4145(6) 0.2048(8) 0.059(3) Uani 1 1 d .
O2 O 0.6811(9) 0.5000 0.3386(11) 0.056(4) Uani 1 2 d S
C1 C 0.9428(10) 0.2115(8) 0.3720(13) 0.055(4) Uani 1 1 d .
H1 H 0.9132 0.2103 0.3063 0.066 Uiso 1 1 calc R
C2 C 0.8845(10) 0.2100(8) 0.4473(15) 0.059(4) Uani 1 1 d .
H2 H 0.8254 0.2077 0.4195 0.071 Uiso 1 1 calc R
C3 C 0.8915(10) 0.2111(8) 0.5537(16) 0.061(4) Uani 1 1 d .
H3 H 0.8364 0.2092 0.5803 0.073 Uiso 1 1 calc R
C4 C 0.9628(11) 0.2143(9) 0.6303(15) 0.067(5) Uani 1 1 d .
H4 H 0.9449 0.2194 0.6962 0.081 Uiso 1 1 calc R
C5 C 1.1061(9) 0.5387(9) 0.1231(12) 0.057(4) Uani 1 1 d .
H5 H 1.0598 0.5594 0.0801 0.069 Uiso 1 1 calc R
C6 C 1.1626(10) 0.5946(9) 0.1755(13) 0.059(4) Uani 1 1 d .
H6 H 1.1429 0.6434 0.1598 0.071 Uiso 1 1 calc R
C7 C 1.2392(10) 0.5943(9) 0.2440(13) 0.060(4) Uani 1 1 d .
H7 H 1.2578 0.6428 0.2628 0.072 Uiso 1 1 calc R
C8 C 1.2942(9) 0.5399(8) 0.2905(12) 0.055(4) Uani 1 1 d .
H8 H 1.3422 0.5602 0.3312 0.066 Uiso 1 1 calc R
C9 C 0.8265(13) 0.4082(9) 0.1087(13) 0.068(5) Uani 1 1 d U
H9A H 0.8820 0.4362 0.1120 0.081 Uiso 1 1 calc R
H9B H 0.7866 0.4278 0.0525 0.081 Uiso 1 1 calc R
C10 C 0.843(2) 0.3263(12) 0.094(2) 0.123(9) Uani 1 1 d U
H10A H 0.8983 0.3099 0.1311 0.148 Uiso 1 1 calc R
H10B H 0.8431 0.3133 0.0218 0.148 Uiso 1 1 calc R
C11 C 0.761(2) 0.2941(14) 0.140(2) 0.130(9) Uani 1 1 d U
H11A H 0.7078 0.2997 0.0938 0.156 Uiso 1 1 calc R
H11B H 0.7697 0.2411 0.1580 0.156 Uiso 1 1 calc R
C12 C 0.7572(14) 0.3404(12) 0.2323(17) 0.096(7) Uani 1 1 d U
H12A H 0.6968 0.3422 0.2522 0.115 Uiso 1 1 calc R
H12B H 0.7960 0.3201 0.2891 0.115 Uiso 1 1 calc R
C13 C 0.6304(13) 0.5000 0.4261(18) 0.058(6) Uani 1 2 d S
H13 H 0.6440 0.5445 0.4680 0.070 Uiso 1 1 d R
C14 C 0.5325(13) 0.5000 0.382(2) 0.065(6) Uani 1 2 d SU
H14 H 0.5060 0.5489 0.3888 0.078 Uiso 1 1 d R
C15 C 0.537(2) 0.480(2) 0.269(3) 0.075(13) Uani 0.50 1 d PU
H15A H 0.4854 0.5001 0.2268 0.090 Uiso 1 2 d SR
H15B H 0.5438 0.4263 0.2603 0.090 Uiso 0.50 1 d PR
C16 C 0.6205(16) 0.5220(16) 0.248(2) 0.054(9) Uani 0.50 1 d PU
H16A H 0.6428 0.5000 0.1852 0.065 Uiso 1 2 d SR
H16B H 0.6106 0.5756 0.2453 0.065 Uiso 0.50 1 d PR

loop_
_atom_site_aniso_label
_atom_site_aniso_U_11
_atom_site_aniso_U_22
_atom_site_aniso_U_33
_atom_site_aniso_U_23
_atom_site_aniso_U_13
_atom_site_aniso_U_12
U1 0.0381(4) 0.0492(4) 0.0478(5) 0.000 0.0108(3) 0.000
U2 0.0424(4) 0.0357(4) 0.0565(5) 0.000 0.0124(3) 0.000
U3 0.0384(4) 0.0437(4) 0.0474(5) 0.000 0.0124(3) 0.000
S1 0.0399(17) 0.0433(18) 0.048(2) -0.0012(16) 0.0094(15) 0.0001(14)
S2 0.0437(18) 0.0427(18) 0.056(3) -0.0013(16) 0.0134(17) -0.0011(15)
O1 0.060(6) 0.066(7) 0.052(7) -0.003(5) 0.013(5) -0.011(5)
O2 0.046(7) 0.082(10) 0.039(9) 0.000 0.006(6) 0.000
C1 0.060(9) 0.044(8) 0.061(11) -0.010(7) 0.008(8) -0.003(7)
C2 0.048(8) 0.041(8) 0.087(14) -0.003(8) 0.003(9) -0.008(7)
C3 0.051(9) 0.039(8) 0.095(15) 0.012(9) 0.022(9) -0.006(7)
C4 0.072(11) 0.052(9) 0.079(13) -0.002(9) 0.018(10) 0.003(9)
C5 0.046(7) 0.081(10) 0.045(10) 0.013(8) 0.011(7) -0.001(7)
C6 0.058(9) 0.060(9) 0.062(11) 0.017(8) 0.016(8) 0.000(8)
C7 0.064(10) 0.051(9) 0.069(12) 0.003(8) 0.028(9) -0.021(8)
C8 0.048(8) 0.063(9) 0.056(10) 0.000(8) 0.020(7) -0.002(7)
C9 0.098(12) 0.057(9) 0.050(10) 0.007(8) 0.014(9) -0.002(9)
C10 0.19(2) 0.075(13) 0.104(17) 0.003(13) 0.015(16) -0.007(15)
C11 0.19(2) 0.090(14) 0.102(17) 0.006(14) -0.017(16) -0.044(16)
C12 0.095(13) 0.106(14) 0.083(14) -0.010(12) -0.005(11) -0.058(12)
C13 0.046(11) 0.067(14) 0.065(16) 0.000 0.021(11) 0.000
C14 0.038(10) 0.057(12) 0.104(18) 0.000 0.018(11) 0.000
C15 0.059(14) 0.09(3) 0.08(2) 0.011(16) 0.020(14) 0.000(15)
C16 0.047(12) 0.06(2) 0.052(16) -0.005(12) 0.006(12) -0.001(12)

loop_
_atom_type_symbol
_atom_type_description
_atom_type_scat_dispersion_real
_atom_type_scat_dispersion_imag
_atom_type_scat_source
C C 0.0033 0.0016 'International Tables Vol C Tables 4.2.6.8 and 6.1.1.4'
H H 0.0000 0.0000 'International Tables Vol C Tables 4.2.6.8 and 6.1.1.4'
O O 0.0106 0.0060 'International Tables Vol C Tables 4.2.6.8 and 6.1.1.4'
S S 0.1246 0.1234 'International Tables Vol C Tables 4.2.6.8 and 6.1.1.4'
U U -9.6767 9.6646 'International Tables Vol C Tables 4.2.6.8 and 6.1.1.4'

loop_
_geom_angle_atom_site_label_1
_geom_angle_atom_site_label_2
_geom_angle_atom_site_label_3
_geom_angle
_geom_angle_site_symmetry_1
_geom_angle_site_symmetry_3
O2 U1 O1 69.4(3) . .
O2 U1 O1 69.4(3) . 6_565
O1 U1 O1 72.6(5) . 6_565
O2 U1 S1 85.2(3) . 6_565
O1 U1 S1 154.6(2) . 6_565
O1 U1 S1 98.0(3) 6_565 6_565
O2 U1 S1 85.2(3) . .
O1 U1 S1 98.0(3) . .
O1 U1 S1 154.6(2) 6_565 .
S1 U1 S1 80.50(15) 6_565 .
O2 U1 S2 137.97(13) . 6_565
O1 U1 S2 118.5(2) . 6_565
O1 U1 S2 74.2(2) 6_565 6_565
S1 U1 S2 79.49(10) 6_565 6_565
S1 U1 S2 129.48(11) . 6_565
O2 U1 S2 137.97(13) . .
O1 U1 S2 74.2(2) . .
O1 U1 S2 118.5(2) 6_565 .
S1 U1 S2 129.48(11) 6_565 .
S1 U1 S2 79.49(10) . .
S2 U1 S2 78.58(15) 6_565 .
S2 U2 S2 119.15(15) 2_756 .
S2 U2 S1 75.50(10) 2_756 .
S2 U2 S1 75.85(10) . .
S2 U2 S1 75.85(10) 2_756 2_756
S2 U2 S1 75.50(10) . 2_756
S1 U2 S1 121.49(14) . 2_756
S2 U3 S2 76.15(14) 6_565 .
S2 U3 S1 75.73(10) 6_565 5_766
S2 U3 S1 120.92(10) . 5_766
S2 U3 S1 120.92(10) 6_565 2_756
S2 U3 S1 75.73(10) . 2_756
S1 U3 S1 76.11(15) 5_766 2_756
U1 S1 U3 99.74(11) . 5_766
U1 S1 U2 100.28(11) . .
U3 S1 U2 102.32(11) 5_766 .
U1 S2 U2 101.22(12) . .
U1 S2 U3 101.29(12) . .
U2 S2 U3 104.74(12) . .
C12 O1 C9 107.9(13) . .
C12 O1 U1 116.9(10) . .
C9 O1 U1 122.8(9) . .
C13 O2 C16 107.7(16) . .
C13 O2 U1 123.5(12) . .
C16 O2 U1 126.6(13) . .
C2 C1 C4 135.9(17) . 2_756
C2 C1 H1 112.0 . .
C4 C1 H1 112.0 2_756 .
U2 C1 H1 133.2 . .
C1 C2 C3 136.2(15) . .
C1 C2 H2 111.9 . .
C3 C2 H2 111.9 . .
U2 C2 H2 134.1 . .
C2 C3 C4 134.4(15) . .
C2 C3 H3 112.8 . .
C4 C3 H3 112.8 . .
U2 C3 H3 134.3 . .
C3 C4 C1 133.2(17) . 2_756
C3 C4 H4 113.4 . .
C1 C4 H4 113.4 2_756 .
U2 C4 H4 127.6 . .
C5 C5 C6 133.6(9) 6_565 .
C5 C5 H5 113.2 6_565 .
C6 C5 H5 113.2 . .
U3 C5 H5 133.9 . .
C7 C6 C5 136.2(15) . .
C7 C6 H6 111.9 . .
C5 C6 H6 111.9 . .
U3 C6 H6 131.1 . .
C8 C7 C6 135.7(15) . .
C8 C7 H7 112.1 . .
C6 C7 H7 112.1 . .
U3 C7 H7 130.8 . .
C7 C8 C8 134.5(9) . 6_565
C7 C8 H8 112.8 . .
C8 C8 H8 112.8 6_565 .
U3 C8 H8 133.5 . .
O1 C9 C10 106.1(15) . .
O1 C9 H9A 110.5 . .
C10 C9 H9A 110.5 . .
O1 C9 H9B 110.5 . .
C10 C9 H9B 110.5 . .
H9A C9 H9B 108.7 . .
C9 C10 C11 99(2) . .
C9 C10 H10A 111.9 . .
C11 C10 H10A 111.9 . .
C9 C10 H10B 111.9 . .
C11 C10 H10B 111.9 . .
H10A C10 H10B 109.6 . .
C12 C11 C10 102.4(19) . .
C12 C11 H11A 111.3 . .
C10 C11 H11A 111.3 . .
C12 C11 H11B 111.3 . .
C10 C11 H11B 111.3 . .
H11A C11 H11B 109.2 . .
O1 C12 C11 105.7(18) . .
O1 C12 H12A 110.6 . .
C11 C12 H12A 110.6 . .
O1 C12 H12B 110.6 . .
C11 C12 H12B 110.6 . .
H12A C12 H12B 108.7 . .
O2 C13 C14 105.5(19) . .
O2 C13 H13 110.5 . .
C14 C13 H13 110.9 . .
C15 C14 H14 110.8 . .
C13 C14 H14 111.1 . .
C16 C15 C14 100(2) . .
C16 C15 H15A 110.0 . .
C14 C15 H15A 110.9 . .
C16 C15 H15B 111.4 . .
C14 C15 H15B 111.4 . .
H15A C15 H15B 112.5 . .
O2 C16 C15 101(2) . .
O2 C16 H16A 109.0 . .
C15 C16 H16A 108.0 . .
O2 C16 H16B 111.8 . .
C15 C16 H16B 111.5 . .
H16A C16 H16B 114.9 . .

loop_
_geom_bond_atom_site_label_1
_geom_bond_atom_site_label_2
_geom_bond_distance
_geom_bond_site_symmetry_2
U1 O2 2.524(13) .
U1 O1 2.558(11) .
U1 O1 2.558(11) 6_565
U1 S1 2.662(4) 6_565
U1 S1 2.662(4) .
U1 S2 2.684(3) 6_565
U1 S2 2.684(3) .
U2 C4 2.692(18) .
U2 C4 2.692(17) 2_756
U2 C1 2.707(15) .
U2 C1 2.707(15) 2_756
U2 C2 2.729(14) .
U2 C2 2.729(14) 2_756
U2 C3 2.733(14) .
U2 C3 2.733(14) 2_756
U2 S2 2.752(4) 2_756
U2 S2 2.752(4) .
U2 S1 2.810(3) .
U2 S1 2.810(3) 2_756
U3 C7 2.692(13) .
U3 C7 2.692(13) 6_565
U3 C6 2.694(15) .
U3 C6 2.694(15) 6_565
U3 C8 2.720(13) 6_565
U3 C8 2.720(13) .
U3 C5 2.744(15) 6_565
U3 C5 2.744(15) .
U3 S2 2.756(3) 6_565
U3 S2 2.756(3) .
U3 S1 2.791(4) 5_766
U3 S1 2.791(4) 2_756
S1 U3 2.791(4) 5_766
O1 C12 1.44(2) .
O1 C9 1.447(18) .
O2 C13 1.43(2) .
O2 C16 1.48(3) .
C1 C2 1.38(2) .
C1 C4 1.43(2) 2_756
C1 H1 0.9300 .
C2 C3 1.38(2) .
C2 H2 0.9300 .
C3 C4 1.40(2) .
C3 H3 0.9300 .
C4 C1 1.43(2) 2_756
C4 H4 0.9300 .
C5 C5 1.37(3) 6_565
C5 C6 1.44(2) .
C5 H5 0.9300 .
C6 C7 1.39(2) .
C6 H6 0.9300 .
C7 C8 1.37(2) .
C7 H7 0.9300 .
C8 C8 1.41(3) 6_565
C8 H8 0.9300 .
C9 C10 1.49(3) .
C9 H9A 0.9700 .
C9 H9B 0.9700 .
C10 C11 1.53(3) .
C10 H10A 0.9700 .
C10 H10B 0.9700 .
C11 C12 1.46(3) .
C11 H11A 0.9700 .
C11 H11B 0.9700 .
C12 H12A 0.9700 .
C12 H12B 0.9700 .
C13 C14 1.53(3) .
C13 H13 0.9700 .
C14 C15 1.52(4) .
C14 H14 0.9601 .
C15 C16 1.51(4) .
C15 H15A 0.9795 .
C15 H15B 0.9600 .
C16 H16A 0.9939 .
C16 H16B 0.9599 .
